data_4129992
loop_
_publ_author_name
'Metters, Owen J.'
'Forrest, Sebastian J. K.'
'Sparkes, Hazel A.'
'Manners, Ian'
'Wass, Duncan F.'

_publ_section_title
;
 Small Molecule Activation by Intermolecular Zr(IV)-Phosphine Frustrated
 Lewis Pairs.
;
_journal_issue 6
_journal_name_full 'Journal of the American Chemical Society'
_journal_page_first 1994
_journal_page_last 2003
_journal_paper_doi 10.1021/jacs.5b12536
_journal_volume 138
_journal_year 2016
_chemical_formula_moiety 'B C24 F20, C25 H26 Cl O Zr, 0.5(C6 H5 Cl)'
_chemical_formula_sum 'C52 H28.5 B Cl1.5 F20 O Zr'
_chemical_formula_weight 1204.45
_space_group_crystal_system monoclinic
_space_group_IT_number 14
_space_group_name_Hall '-P 2ybc'
_space_group_name_H-M_alt 'P 1 21/c 1'
_atom_sites_solution_hydrogens geom
_atom_sites_solution_primary iterative
_audit_creation_date 2015-04-22
_audit_creation_method
;
Olex2 1.2
(compiled 2015.01.26 svn.r3150 for OlexSys, GUI svn.r4998)
;
_cell_angle_alpha 90
_cell_angle_beta 93.118(4)
_cell_angle_gamma 90
_cell_formula_units_Z 4
_cell_length_a 12.7970(8)
_cell_length_b 21.5812(15)
_cell_length_c 17.5714(10)
_cell_measurement_reflns_used 6554
_cell_measurement_temperature 100(2)
_cell_measurement_theta_max 25.06
_cell_measurement_theta_min 2.23
_cell_volume 4845.6(5)
_computing_cell_refinement 'SAINT v8.34A (Bruker, 2013)'
_computing_data_reduction 'SAINT v8.34A (Bruker, 2013)'
_computing_molecular_graphics 'Olex2 (Dolomanov et al., 2009)'
_computing_publication_material 'Olex2 (Dolomanov et al., 2009)'
_computing_structure_refinement 'ShelXL (Sheldrick, 2008)'
_computing_structure_solution
;
Superflip (Palatinus & Chapuis, 2007;Palatinus & van der Lee, 2008;
Palatinus et al., 2012)
;
_diffrn_ambient_temperature 100(2)
_diffrn_detector 'Bruker area detector'
_diffrn_detector_type 'CCD area detector'
_diffrn_measured_fraction_theta_full 1.000
_diffrn_measured_fraction_theta_max 0.997
_diffrn_measurement_device 'Bruker Apex II kappa CCDC area detector'
_diffrn_measurement_device_type 'Bruker Apex II kappa CCDC area detector'
_diffrn_measurement_method '\f and \w scans'
_diffrn_radiation_monochromator graphite
_diffrn_radiation_type MoK\a
_diffrn_radiation_wavelength 0.71073
_diffrn_reflns_av_R_equivalents 0.0620
_diffrn_reflns_av_unetI/netI 0.0659
_diffrn_reflns_Laue_measured_fraction_full 1.000
_diffrn_reflns_Laue_measured_fraction_max 0.997
_diffrn_reflns_limit_h_max 16
_diffrn_reflns_limit_h_min -16
_diffrn_reflns_limit_k_max 26
_diffrn_reflns_limit_k_min -28
_diffrn_reflns_limit_l_max 17
_diffrn_reflns_limit_l_min -23
_diffrn_reflns_number 43307
_diffrn_reflns_point_group_measured_fraction_full 1.000
_diffrn_reflns_point_group_measured_fraction_max 0.997
_diffrn_reflns_theta_full 26.000
_diffrn_reflns_theta_max 27.921
_diffrn_reflns_theta_min 1.496
_diffrn_source 'fine-focus sealed tube'
_diffrn_standards_number 0
_exptl_absorpt_coefficient_mu 0.427
_exptl_absorpt_correction_T_max 0.7456
_exptl_absorpt_correction_T_min 0.6343
_exptl_absorpt_correction_type multi-scan
_exptl_absorpt_process_details
;
SADABS-2014/4 (Bruker,2014/4) was used for absorption correction.
wR2(int) was 0.0715 before and 0.0526 after correction.
The Ratio of minimum to maximum transmission is 0.8507.
The \l/2 correction factor is 0.00150.
;
_exptl_crystal_colour orange
_exptl_crystal_colour_primary orange
_exptl_crystal_density_diffrn 1.651
_exptl_crystal_description block
_exptl_crystal_F_000 2396
_exptl_crystal_size_max 0.32
_exptl_crystal_size_mid 0.26
_exptl_crystal_size_min 0.23
_refine_diff_density_max 0.449
_refine_diff_density_min -0.673
_refine_diff_density_rms 0.073
_refine_ls_extinction_method none
_refine_ls_goodness_of_fit_ref 1.014
_refine_ls_hydrogen_treatment constr
_refine_ls_matrix_type full
_refine_ls_number_parameters 712
_refine_ls_number_reflns 11562
_refine_ls_number_restraints 0
_refine_ls_restrained_S_all 1.014
_refine_ls_R_factor_all 0.0825
_refine_ls_R_factor_gt 0.0471
_refine_ls_shift/su_max 0.001
_refine_ls_shift/su_mean 0.000
_refine_ls_structure_factor_coef Fsqd
_refine_ls_weighting_details 'w=1/[\s^2^(Fo^2^)+(0.0424P)^2^+1.7775P] where P=(Fo^2^+2Fc^2^)/3'
_refine_ls_weighting_scheme calc
_refine_ls_wR_factor_gt 0.0947
_refine_ls_wR_factor_ref 0.1076
_reflns_Friedel_coverage 0.000
_reflns_number_gt 7910
_reflns_number_total 11562
_reflns_threshold_expression 'I > 2\s(I)'
_cod_data_source_file ja5b12536_si_002.cif
_cod_data_source_block 1
_cod_original_formula_sum 'C52 H28.50 B Cl1.50 F20 O Zr'
_cod_database_code 4129992
_shelxl_version_number 2013-4
_shelx_space_group_comment
;
The symmetry employed for this shelxl refinement is uniquely defined
by the following loop, which should always be used as a source of
symmetry information in preference to the above space-group names.
They are only intended as comments.
;
_olex2_refinement_description
;
1. Fixed Uiso
 At 1.2 times of:
  All C(H) groups
 At 1.5 times of:
  All C(H,H,H) groups
2. Others
 Fixed Sof: Cl2(0.5) C50(0.5) C51(0.5) H51(0.5) C52(0.5) H52(0.5) C53(0.5)
 H53(0.5) C54(0.5) H54(0.5) C55(0.5) H55(0.5)
3.a Aromatic/amide H refined with riding coordinates:
 C2(H2), C1(H1), C5(H5), C4(H4), C3(H3), C6(H6), C7(H7), C8(H8), C9(H9),
 C10(H10), C12(H12), C13(H13), C14(H14), C15(H15), C16(H16), C19(H19), C21(H21),
  C51(H51), C52(H52), C53(H53), C54(H54), C55(H55)
3.b Fitted hexagon refined as free rotating group:
 C50(C51,C52,C53,C54,C55)
3.c Idealised Me refined as rotating group:
 C23(H23A,H23B,H23C), C24(H24A,H24B,H24C), C25(H25A,H25B,H25C)
;
_olex2_submission_special_instructions 'No special instructions were received'

loop_
_space_group_symop_operation_xyz
'x, y, z'
'-x, y+1/2, -z+1/2'
'-x, -y, -z'
'x, -y-1/2, z-1/2'

loop_
_atom_site_label
_atom_site_type_symbol
_atom_site_fract_x
_atom_site_fract_y
_atom_site_fract_z
_atom_site_U_iso_or_equiv
_atom_site_adp_type
_atom_site_occupancy
_atom_site_site_symmetry_order
_atom_site_calc_flag
_atom_site_refinement_flags_posn
_atom_site_refinement_flags_occupancy
_atom_site_disorder_assembly
_atom_site_disorder_group
F1 F 0.08776(12) 0.68039(8) 0.38430(8) 0.0289(4) Uani 1 1 d . . . .
F2 F 0.17087(14) 0.63464(8) 0.26058(9) 0.0382(4) Uani 1 1 d . . . .
F3 F 0.32489(14) 0.69862(9) 0.19209(8) 0.0391(5) Uani 1 1 d . . . .
F4 F 0.39059(13) 0.80853(9) 0.25094(9) 0.0361(4) Uani 1 1 d . . . .
F5 F 0.30786(12) 0.85661(7) 0.37238(8) 0.0274(4) Uani 1 1 d . . . .
F6 F 0.34908(12) 0.80331(8) 0.51518(8) 0.0295(4) Uani 1 1 d . . . .
F7 F 0.44231(13) 0.89180(9) 0.59887(10) 0.0432(5) Uani 1 1 d . . . .
F8 F 0.33383(16) 0.99488(9) 0.63910(10) 0.0516(5) Uani 1 1 d . . . .
F9 F 0.12634(16) 1.00418(9) 0.59456(9) 0.0445(5) Uani 1 1 d . . . .
F10 F 0.03257(12) 0.91785(8) 0.51153(8) 0.0281(4) Uani 1 1 d . . . .
F11 F -0.00011(12) 0.80254(8) 0.58953(8) 0.0297(4) Uani 1 1 d . . . .
F12 F 0.00017(14) 0.72868(9) 0.71081(8) 0.0418(5) Uani 1 1 d . . . .
F13 F 0.13510(16) 0.63095(9) 0.72395(9) 0.0469(5) Uani 1 1 d . . . .
F14 F 0.26995(16) 0.60994(8) 0.61271(9) 0.0448(5) Uani 1 1 d . . . .
F15 F 0.26990(13) 0.68088(8) 0.49096(8) 0.0308(4) Uani 1 1 d . . . .
F16 F -0.07643(12) 0.72423(8) 0.46923(8) 0.0285(4) Uani 1 1 d . . . .
F17 F -0.25227(13) 0.75157(9) 0.39153(10) 0.0401(5) Uani 1 1 d . . . .
F18 F -0.26438(13) 0.85009(9) 0.29433(9) 0.0418(5) Uani 1 1 d . . . .
F19 F -0.09170(13) 0.92258(8) 0.27933(8) 0.0331(4) Uani 1 1 d . . . .
F20 F 0.08397(12) 0.89947(7) 0.36221(7) 0.0248(4) Uani 1 1 d . . . .
C26 C 0.1944(2) 0.77030(13) 0.38713(13) 0.0193(6) Uani 1 1 d . . . .
C27 C 0.1641(2) 0.71412(13) 0.35354(14) 0.0222(6) Uani 1 1 d . . . .
C28 C 0.2058(2) 0.68915(14) 0.28945(14) 0.0267(6) Uani 1 1 d . . . .
C29 C 0.2824(2) 0.72113(14) 0.25544(14) 0.0264(7) Uani 1 1 d . . . .
C30 C 0.3162(2) 0.77687(14) 0.28518(14) 0.0248(6) Uani 1 1 d . . . .
C31 C 0.2717(2) 0.80039(13) 0.34907(13) 0.0204(6) Uani 1 1 d . . . .
C32 C 0.1861(2) 0.85616(13) 0.50534(13) 0.0190(6) Uani 1 1 d . . . .
C33 C 0.2910(2) 0.85372(14) 0.53167(14) 0.0232(6) Uani 1 1 d . . . .
C34 C 0.3404(2) 0.89893(15) 0.57532(15) 0.0293(7) Uani 1 1 d . . . .
C35 C 0.2861(3) 0.94984(15) 0.59646(15) 0.0320(7) Uani 1 1 d . . . .
C36 C 0.1827(2) 0.95468(14) 0.57451(15) 0.0288(7) Uani 1 1 d . . . .
C37 C 0.1354(2) 0.90849(13) 0.52974(13) 0.0216(6) Uani 1 1 d . . . .
C38 C 0.1317(2) 0.74473(13) 0.53137(13) 0.0190(6) Uani 1 1 d . . . .
C39 C 0.0672(2) 0.75417(14) 0.59158(14) 0.0235(6) Uani 1 1 d . . . .
C40 C 0.0665(2) 0.71696(15) 0.65512(14) 0.0298(7) Uani 1 1 d . . . .
C41 C 0.1343(3) 0.66794(15) 0.66204(14) 0.0332(8) Uani 1 1 d . . . .
C42 C 0.2018(3) 0.65738(13) 0.60616(15) 0.0302(7) Uani 1 1 d . . . .
C43 C 0.1988(2) 0.69559(14) 0.54249(14) 0.0244(6) Uani 1 1 d . . . .
C44 C 0.0144(2) 0.81091(13) 0.42081(13) 0.0198(6) Uani 1 1 d . . . .
C45 C -0.0749(2) 0.77531(13) 0.42446(14) 0.0231(6) Uani 1 1 d . . . .
C46 C -0.1683(2) 0.78843(15) 0.38413(15) 0.0277(7) Uani 1 1 d . . . .
C47 C -0.1745(2) 0.83809(14) 0.33523(15) 0.0287(7) Uani 1 1 d . . . .
C48 C -0.0882(2) 0.87448(14) 0.32823(13) 0.0253(6) Uani 1 1 d . . . .
C49 C 0.0026(2) 0.86068(13) 0.37086(13) 0.0219(6) Uani 1 1 d . . . .
B1 B 0.1317(2) 0.79591(15) 0.46090(15) 0.0192(6) Uani 1 1 d . . . .
Zr1 Zr 0.74406(2) 0.58716(2) 0.19793(2) 0.02498(8) Uani 1 1 d . . . .
Cl1 Cl 0.75286(6) 0.71027(3) 0.20629(4) 0.03609(19) Uani 1 1 d . . . .
O1 O 0.60518(15) 0.57916(9) 0.23525(10) 0.0278(5) Uani 1 1 d . . . .
C2 C 0.8096(3) 0.5954(2) 0.3342(2) 0.0614(13) Uani 1 1 d . . . .
H2 H 0.7691 0.6184 0.3681 0.074 Uiso 1 1 calc R . . .
C1 C 0.8898(4) 0.6182(2) 0.2926(3) 0.0709(15) Uani 1 1 d . . . .
H1 H 0.9147 0.6597 0.2937 0.085 Uiso 1 1 calc R . . .
C5 C 0.9270(3) 0.5718(2) 0.2503(2) 0.0565(11) Uani 1 1 d . . . .
H5 H 0.9820 0.5755 0.2164 0.068 Uiso 1 1 calc R . . .
C4 C 0.8725(3) 0.51791(17) 0.26393(19) 0.0465(10) Uani 1 1 d . . . .
H4 H 0.8829 0.4786 0.2413 0.056 Uiso 1 1 calc R . . .
C3 C 0.7991(3) 0.53238(19) 0.31736(19) 0.0480(10) Uani 1 1 d . . . .
H3 H 0.7510 0.5045 0.3383 0.058 Uiso 1 1 calc R . . .
C6 C 0.6844(3) 0.60265(15) 0.06117(15) 0.0358(8) Uani 1 1 d . . . .
H6 H 0.6399 0.6369 0.0492 0.043 Uiso 1 1 calc R . . .
C7 C 0.7957(3) 0.60273(16) 0.06300(16) 0.0368(8) Uani 1 1 d . . . .
H7 H 0.8388 0.6371 0.0519 0.044 Uiso 1 1 calc R . . .
C8 C 0.8307(2) 0.54352(16) 0.08396(16) 0.0340(7) Uani 1 1 d . . . .
H8 H 0.9015 0.5303 0.0885 0.041 Uiso 1 1 calc R . . .
C9 C 0.7423(2) 0.50683(15) 0.09724(15) 0.0302(7) Uani 1 1 d . . . .
H9 H 0.7431 0.4651 0.1146 0.036 Uiso 1 1 calc R . . .
C10 C 0.6526(2) 0.54303(15) 0.08013(15) 0.0308(7) Uani 1 1 d . . . .
H10 H 0.5822 0.5292 0.0813 0.037 Uiso 1 1 calc R . . .
C11 C 0.6926(2) 0.75688(14) 0.13313(15) 0.0305(7) Uani 1 1 d . . . .
C12 C 0.5859(3) 0.75467(16) 0.12018(18) 0.0400(8) Uani 1 1 d . . . .
H12 H 0.5439 0.7265 0.1467 0.048 Uiso 1 1 calc R . . .
C13 C 0.5422(3) 0.79585(18) 0.0663(2) 0.0478(9) Uani 1 1 d . . . .
H13 H 0.4686 0.7960 0.0554 0.057 Uiso 1 1 calc R . . .
C14 C 0.6046(3) 0.83649(17) 0.02838(18) 0.0424(9) Uani 1 1 d . . . .
H14 H 0.5737 0.8647 -0.0077 0.051 Uiso 1 1 calc R . . .
C15 C 0.7114(3) 0.83623(18) 0.04262(18) 0.0455(9) Uani 1 1 d . . . .
H15 H 0.7541 0.8638 0.0158 0.055 Uiso 1 1 calc R . . .
C16 C 0.7570(3) 0.79563(16) 0.09638(16) 0.0371(8) Uani 1 1 d . . . .
H16 H 0.8305 0.7950 0.1070 0.045 Uiso 1 1 calc R . . .
C17 C 0.5364(2) 0.56299(14) 0.28893(15) 0.0273(6) Uani 1 1 d . . . .
C18 C 0.5067(2) 0.50125(15) 0.29583(16) 0.0328(7) Uani 1 1 d . . . .
C19 C 0.4388(3) 0.48595(18) 0.35204(18) 0.0426(9) Uani 1 1 d . . . .
H19 H 0.4184 0.4439 0.3574 0.051 Uiso 1 1 calc R . . .
C20 C 0.3996(3) 0.53023(18) 0.40070(19) 0.0464(9) Uani 1 1 d . . . .
C21 C 0.4284(2) 0.59158(18) 0.38931(18) 0.0412(9) Uani 1 1 d . . . .
H21 H 0.3996 0.6227 0.4202 0.049 Uiso 1 1 calc R . . .
C22 C 0.4970(2) 0.60938(15) 0.33519(16) 0.0298(7) Uani 1 1 d . . . .
C23 C 0.5447(3) 0.45197(16) 0.24302(18) 0.0395(8) Uani 1 1 d . . . .
H23A H 0.6211 0.4486 0.2495 0.059 Uiso 1 1 calc GR . . .
H23B H 0.5249 0.4632 0.1901 0.059 Uiso 1 1 calc GR . . .
H23C H 0.5129 0.4121 0.2551 0.059 Uiso 1 1 calc GR . . .
C24 C 0.3307(3) 0.5118(2) 0.4645(2) 0.0708(14) Uani 1 1 d . . . .
H24A H 0.3748 0.5006 0.5098 0.106 Uiso 1 1 calc GR . . .
H24B H 0.2874 0.4762 0.4484 0.106 Uiso 1 1 calc GR . . .
H24C H 0.2855 0.5467 0.4767 0.106 Uiso 1 1 calc GR . . .
C25 C 0.5290(2) 0.67600(15) 0.32563(17) 0.0365(8) Uani 1 1 d . . . .
H25A H 0.5123 0.6891 0.2730 0.055 Uiso 1 1 calc GR . . .
H25B H 0.6045 0.6801 0.3373 0.055 Uiso 1 1 calc GR . . .
H25C H 0.4911 0.7022 0.3604 0.055 Uiso 1 1 calc GR . . .
Cl2 Cl 1.0587(2) 0.43469(11) 0.39158(13) 0.0486(6) Uani 0.5 1 d . P A -1
C50 C 1.0153(4) 0.4769(2) 0.4660(3) 0.0372(16) Uani 0.5 1 d . P A -1
C51 C 0.9750(4) 0.44708(18) 0.5281(3) 0.037(3) Uani 0.5 1 d G P A -1
H51 H 0.9724 0.4031 0.5297 0.045 Uiso 0.5 1 calc R P A -1
C52 C 0.9384(4) 0.4816(3) 0.5879(2) 0.049(2) Uani 0.5 1 d G P A -1
H52 H 0.9108 0.4612 0.6303 0.059 Uiso 0.5 1 calc R P A -1
C53 C 0.9421(4) 0.5460(3) 0.5856(3) 0.057(3) Uani 0.5 1 d G P A -1
H53 H 0.9171 0.5696 0.6265 0.068 Uiso 0.5 1 calc R P A -1
C54 C 0.9825(4) 0.57576(18) 0.5235(3) 0.0408(17) Uani 0.5 1 d G P A -1
H54 H 0.9851 0.6197 0.5219 0.049 Uiso 0.5 1 calc R P A -1
C55 C 1.0191(4) 0.5412(2) 0.4637(3) 0.038(3) Uani 0.5 1 d G P A -1
H55 H 1.0467 0.5616 0.4213 0.046 Uiso 0.5 1 calc R P A -1

loop_
_atom_site_aniso_label
_atom_site_aniso_U_11
_atom_site_aniso_U_22
_atom_site_aniso_U_33
_atom_site_aniso_U_23
_atom_site_aniso_U_13
_atom_site_aniso_U_12
F1 0.0288(9) 0.0287(10) 0.0298(8) -0.0053(7) 0.0050(7) -0.0091(8)
F2 0.0378(11) 0.0397(11) 0.0373(9) -0.0208(8) 0.0021(8) -0.0063(9)
F3 0.0408(11) 0.0542(13) 0.0231(8) -0.0151(8) 0.0108(7) 0.0027(10)
F4 0.0377(10) 0.0415(11) 0.0308(8) -0.0007(8) 0.0177(7) -0.0043(9)
F5 0.0317(9) 0.0243(9) 0.0270(8) -0.0020(7) 0.0101(7) -0.0046(8)
F6 0.0204(9) 0.0350(10) 0.0326(8) 0.0000(7) -0.0016(7) 0.0037(8)
F7 0.0252(10) 0.0579(14) 0.0452(10) -0.0014(9) -0.0099(8) -0.0134(9)
F8 0.0627(14) 0.0442(12) 0.0458(10) -0.0156(9) -0.0151(9) -0.0200(11)
F9 0.0616(13) 0.0338(11) 0.0372(9) -0.0158(8) -0.0054(9) 0.0087(10)
F10 0.0256(9) 0.0316(10) 0.0268(8) -0.0079(7) -0.0008(6) 0.0077(8)
F11 0.0268(9) 0.0405(11) 0.0224(7) -0.0016(7) 0.0068(6) 0.0015(8)
F12 0.0439(11) 0.0645(14) 0.0180(8) 0.0024(8) 0.0108(7) -0.0138(10)
F13 0.0785(15) 0.0403(12) 0.0211(8) 0.0118(8) -0.0055(9) -0.0154(11)
F14 0.0705(14) 0.0295(10) 0.0329(9) 0.0050(8) -0.0110(9) 0.0126(10)
F15 0.0355(10) 0.0311(10) 0.0259(8) 0.0014(7) 0.0020(7) 0.0112(8)
F16 0.0260(9) 0.0307(10) 0.0286(8) 0.0032(7) 0.0010(7) -0.0100(8)
F17 0.0224(9) 0.0483(12) 0.0491(10) -0.0043(9) -0.0038(8) -0.0122(9)
F18 0.0278(10) 0.0526(13) 0.0431(10) -0.0069(9) -0.0157(8) 0.0077(9)
F19 0.0416(11) 0.0347(11) 0.0221(7) 0.0024(7) -0.0060(7) 0.0084(9)
F20 0.0252(9) 0.0297(10) 0.0195(7) 0.0037(6) 0.0023(6) -0.0042(7)
C26 0.0196(14) 0.0220(15) 0.0163(11) 0.0008(10) 0.0009(10) 0.0011(12)
C27 0.0193(14) 0.0272(16) 0.0199(12) -0.0007(11) -0.0002(10) -0.0005(12)
C28 0.0263(16) 0.0287(17) 0.0246(13) -0.0075(12) -0.0025(12) 0.0035(14)
C29 0.0276(16) 0.0364(18) 0.0156(12) -0.0053(11) 0.0031(11) 0.0081(14)
C30 0.0215(15) 0.0327(17) 0.0207(12) 0.0041(11) 0.0059(11) 0.0019(13)
C31 0.0218(14) 0.0188(14) 0.0206(12) -0.0011(10) 0.0018(10) 0.0016(12)
C32 0.0205(14) 0.0227(15) 0.0140(11) 0.0039(10) 0.0036(10) -0.0013(12)
C33 0.0217(15) 0.0277(16) 0.0201(12) 0.0009(11) 0.0001(10) -0.0022(13)
C34 0.0241(16) 0.0397(19) 0.0237(13) 0.0017(12) -0.0029(11) -0.0078(14)
C35 0.0413(19) 0.0310(18) 0.0232(13) -0.0048(12) -0.0033(13) -0.0152(15)
C36 0.0393(19) 0.0249(16) 0.0222(13) -0.0036(11) 0.0008(12) 0.0014(14)
C37 0.0219(14) 0.0264(15) 0.0164(11) 0.0016(11) -0.0003(10) -0.0023(13)
C38 0.0180(14) 0.0220(15) 0.0168(11) -0.0028(10) 0.0006(10) -0.0040(12)
C39 0.0236(15) 0.0281(16) 0.0186(12) -0.0024(11) -0.0005(11) -0.0057(13)
C40 0.0334(17) 0.0380(19) 0.0181(12) 0.0004(12) 0.0016(12) -0.0142(15)
C41 0.051(2) 0.0339(18) 0.0144(12) 0.0051(12) -0.0047(13) -0.0165(16)
C42 0.0430(19) 0.0206(16) 0.0261(14) 0.0005(11) -0.0075(13) -0.0012(14)
C43 0.0284(16) 0.0259(16) 0.0188(12) -0.0033(11) 0.0007(11) -0.0029(13)
C44 0.0210(14) 0.0233(15) 0.0154(11) -0.0032(10) 0.0032(10) -0.0011(12)
C45 0.0215(15) 0.0274(16) 0.0204(12) -0.0027(11) 0.0009(11) -0.0014(12)
C46 0.0191(15) 0.0351(18) 0.0289(14) -0.0104(12) 0.0011(11) -0.0052(14)
C47 0.0220(16) 0.0375(19) 0.0255(13) -0.0100(12) -0.0089(12) 0.0060(14)
C48 0.0322(17) 0.0281(16) 0.0154(11) -0.0046(11) -0.0008(11) 0.0065(14)
C49 0.0219(15) 0.0270(16) 0.0168(11) -0.0045(11) 0.0022(10) -0.0022(13)
B1 0.0177(15) 0.0218(16) 0.0181(13) 0.0000(11) 0.0028(11) -0.0012(13)
Zr1 0.02155(15) 0.02277(15) 0.03026(14) -0.00496(12) -0.00183(10) 0.00156(13)
Cl1 0.0459(5) 0.0245(4) 0.0365(4) -0.0018(3) -0.0099(3) -0.0001(4)
O1 0.0262(11) 0.0270(12) 0.0301(10) -0.0050(8) 0.0003(8) 0.0037(9)
C2 0.060(3) 0.079(3) 0.0419(19) -0.030(2) -0.0295(19) 0.045(3)
C1 0.072(3) 0.040(3) 0.094(3) 0.003(2) -0.057(3) -0.002(2)
C5 0.0260(19) 0.081(3) 0.061(2) 0.020(2) -0.0142(17) 0.002(2)
C4 0.056(2) 0.035(2) 0.0460(19) -0.0111(16) -0.0219(17) 0.0236(19)
C3 0.037(2) 0.062(3) 0.0432(19) 0.0150(18) -0.0152(16) -0.0048(19)
C6 0.043(2) 0.036(2) 0.0276(14) -0.0030(13) -0.0065(13) 0.0058(16)
C7 0.0378(19) 0.038(2) 0.0350(16) -0.0016(14) 0.0052(14) -0.0125(16)
C8 0.0270(17) 0.039(2) 0.0362(16) -0.0060(14) 0.0078(13) -0.0012(15)
C9 0.0279(16) 0.0309(17) 0.0321(15) -0.0095(13) 0.0058(12) 0.0007(14)
C10 0.0281(17) 0.0367(19) 0.0274(14) -0.0121(13) 0.0006(12) -0.0016(15)
C11 0.0343(18) 0.0301(17) 0.0266(14) -0.0027(12) -0.0023(12) 0.0048(15)
C12 0.0310(18) 0.041(2) 0.0474(18) 0.0049(15) -0.0045(15) -0.0075(16)
C13 0.0301(19) 0.050(2) 0.062(2) -0.0046(18) -0.0135(17) 0.0032(18)
C14 0.045(2) 0.043(2) 0.0379(17) 0.0044(15) -0.0085(15) 0.0067(18)
C15 0.047(2) 0.056(2) 0.0348(17) 0.0096(16) 0.0066(15) 0.0003(19)
C16 0.0296(18) 0.047(2) 0.0352(16) 0.0042(15) 0.0038(13) 0.0050(16)
C17 0.0185(15) 0.0339(17) 0.0293(14) -0.0086(12) -0.0011(11) 0.0017(13)
C18 0.0258(17) 0.0353(19) 0.0376(16) -0.0099(14) 0.0035(13) 0.0005(15)
C19 0.036(2) 0.045(2) 0.0480(19) -0.0147(16) 0.0112(15) -0.0111(17)
C20 0.0318(19) 0.053(2) 0.056(2) -0.0213(18) 0.0149(16) -0.0140(18)
C21 0.0236(16) 0.053(2) 0.0475(18) -0.0259(17) 0.0077(14) -0.0010(17)
C22 0.0170(15) 0.0339(18) 0.0379(15) -0.0125(13) -0.0043(12) 0.0017(13)
C23 0.044(2) 0.0316(19) 0.0435(17) -0.0088(14) 0.0071(15) -0.0012(16)
C24 0.066(3) 0.073(3) 0.077(3) -0.029(2) 0.041(2) -0.029(3)
C25 0.0287(18) 0.0370(19) 0.0433(17) -0.0127(15) -0.0019(14) 0.0072(15)
Cl2 0.0500(13) 0.0401(12) 0.0542(13) -0.0130(10) -0.0110(10) 0.0004(10)
C50 0.034(4) 0.038(4) 0.038(3) 0.000(3) -0.021(3) -0.005(3)
C51 0.036(7) 0.041(5) 0.034(5) 0.006(4) -0.005(4) -0.003(4)
C52 0.047(5) 0.062(6) 0.037(4) 0.014(4) -0.012(3) -0.016(4)
C53 0.055(6) 0.071(9) 0.042(5) -0.024(5) -0.013(4) 0.008(6)
C54 0.046(4) 0.031(4) 0.044(4) 0.002(3) -0.014(3) -0.002(3)
C55 0.041(7) 0.025(4) 0.046(6) 0.003(4) -0.024(5) -0.003(4)

loop_
_atom_type_symbol
_atom_type_description
_atom_type_scat_dispersion_real
_atom_type_scat_dispersion_imag
_atom_type_scat_source
C C 0.0033 0.0016 'International Tables Vol C Tables 4.2.6.8 and 6.1.1.4'
H H 0.0000 0.0000 'International Tables Vol C Tables 4.2.6.8 and 6.1.1.4'
B B 0.0013 0.0007 'International Tables Vol C Tables 4.2.6.8 and 6.1.1.4'
Cl Cl 0.1484 0.1585 'International Tables Vol C Tables 4.2.6.8 and 6.1.1.4'
F F 0.0171 0.0103 'International Tables Vol C Tables 4.2.6.8 and 6.1.1.4'
O O 0.0106 0.0060 'International Tables Vol C Tables 4.2.6.8 and 6.1.1.4'
Zr Zr -2.9673 0.5597 'International Tables Vol C Tables 4.2.6.8 and 6.1.1.4'

loop_
_geom_angle_atom_site_label_1
_geom_angle_atom_site_label_2
_geom_angle_atom_site_label_3
_geom_angle
C27 C26 B1 119.1(2)
C31 C26 C27 113.1(2)
C31 C26 B1 127.6(2)
F1 C27 C26 119.2(2)
F1 C27 C28 115.7(2)
C28 C27 C26 125.0(3)
F2 C28 C27 120.8(3)
F2 C28 C29 120.6(2)
C29 C28 C27 118.6(3)
F3 C29 C28 120.6(3)
F3 C29 C30 119.7(3)
C28 C29 C30 119.7(2)
F4 C30 C29 119.5(2)
F4 C30 C31 120.7(3)
C29 C30 C31 119.8(3)
F5 C31 C26 121.0(2)
F5 C31 C30 115.2(2)
C30 C31 C26 123.8(3)
C33 C32 B1 120.0(2)
C37 C32 C33 112.7(2)
C37 C32 B1 126.7(2)
F6 C33 C32 119.2(2)
F6 C33 C34 116.5(2)
C34 C33 C32 124.3(3)
F7 C34 C33 119.8(3)
F7 C34 C35 120.3(3)
C35 C34 C33 119.9(3)
F8 C35 C34 120.6(3)
F8 C35 C36 120.3(3)
C36 C35 C34 119.2(3)
F9 C36 C35 120.8(3)
F9 C36 C37 119.7(3)
C35 C36 C37 119.5(3)
F10 C37 C32 121.0(2)
F10 C37 C36 114.5(3)
C32 C37 C36 124.4(3)
C39 C38 B1 119.6(2)
C43 C38 C39 113.4(2)
C43 C38 B1 126.5(2)
F11 C39 C38 119.7(2)
F11 C39 C40 116.1(2)
C40 C39 C38 124.2(3)
F12 C40 C39 120.7(3)
F12 C40 C41 119.9(3)
C41 C40 C39 119.4(3)
F13 C41 C40 120.4(3)
F13 C41 C42 120.3(3)
C42 C41 C40 119.3(3)
F14 C42 C41 120.0(3)
F14 C42 C43 120.7(3)
C41 C42 C43 119.4(3)
F15 C43 C38 121.6(2)
F15 C43 C42 114.1(3)
C38 C43 C42 124.3(3)
C45 C44 C49 113.4(2)
C45 C44 B1 127.2(2)
C49 C44 B1 119.0(2)
F16 C45 C44 121.1(2)
F16 C45 C46 115.1(2)
C44 C45 C46 123.7(3)
F17 C46 C45 120.0(3)
F17 C46 C47 120.1(3)
C47 C46 C45 119.9(3)
F18 C47 C46 120.2(3)
F18 C47 C48 120.8(3)
C48 C47 C46 119.0(3)
F19 C48 C47 120.1(2)
F19 C48 C49 120.7(3)
C47 C48 C49 119.2(3)
F20 C49 C44 119.5(2)
F20 C49 C48 115.9(2)
C48 C49 C44 124.6(3)
C26 B1 C38 112.4(2)
C32 B1 C26 115.1(2)
C32 B1 C38 100.88(19)
C32 B1 C44 113.3(2)
C44 B1 C26 101.48(19)
C44 B1 C38 114.2(2)
O1 Zr1 Cl1 96.15(6)
O1 Zr1 C2 87.04(13)
O1 Zr1 C1 117.40(15)
O1 Zr1 C5 136.47(11)
O1 Zr1 C4 112.82(11)
O1 Zr1 C3 83.95(10)
O1 Zr1 C6 95.72(10)
O1 Zr1 C7 128.60(9)
O1 Zr1 C8 133.37(9)
O1 Zr1 C9 101.92(9)
O1 Zr1 C10 81.36(9)
C2 Zr1 Cl1 82.27(11)
C2 Zr1 C1 31.95(14)
C2 Zr1 C6 168.13(14)
C2 Zr1 C7 143.19(15)
C2 Zr1 C8 130.36(12)
C2 Zr1 C10 159.07(15)
C1 Zr1 Cl1 70.81(10)
C1 Zr1 C8 106.36(16)
C5 Zr1 Cl1 94.39(11)
C5 Zr1 C2 52.83(14)
C5 Zr1 C1 31.22(14)
C5 Zr1 C6 127.13(13)
C5 Zr1 C7 94.36(12)
C5 Zr1 C8 78.40(13)
C5 Zr1 C10 129.87(13)
C4 Zr1 Cl1 123.64(9)
C4 Zr1 C2 53.97(11)
C4 Zr1 C1 53.12(13)
C4 Zr1 C5 32.42(12)
C4 Zr1 C3 32.88(12)
C4 Zr1 C6 133.89(11)
C4 Zr1 C7 108.75(12)
C4 Zr1 C8 80.60(11)
C4 Zr1 C9 83.78(11)
C4 Zr1 C10 115.29(11)
C3 Zr1 Cl1 114.84(10)
C3 Zr1 C2 32.58(13)
C3 Zr1 C1 53.24(14)
C3 Zr1 C5 53.49(13)
C3 Zr1 C6 159.15(12)
C3 Zr1 C7 141.63(12)
C3 Zr1 C8 112.16(12)
C3 Zr1 C10 128.03(12)
C6 Zr1 Cl1 85.95(8)
C6 Zr1 C1 140.69(15)
C6 Zr1 C7 32.91(10)
C6 Zr1 C8 54.00(11)
C6 Zr1 C10 32.33(10)
C7 Zr1 Cl1 84.62(8)
C7 Zr1 C1 111.29(16)
C7 Zr1 C8 32.17(10)
C8 Zr1 Cl1 113.40(8)
C9 Zr1 Cl1 137.44(8)
C9 Zr1 C2 136.35(12)
C9 Zr1 C1 129.43(14)
C9 Zr1 C5 98.20(13)
C9 Zr1 C3 105.21(12)
C9 Zr1 C6 54.36(10)
C9 Zr1 C7 54.09(10)
C9 Zr1 C8 32.76(10)
C9 Zr1 C10 32.77(10)
C10 Zr1 Cl1 116.14(8)
C10 Zr1 C1 160.07(16)
C10 Zr1 C7 53.75(10)
C10 Zr1 C8 53.78(10)
C11 Cl1 Zr1 120.67(10)
C17 O1 Zr1 153.18(17)
Zr1 C2 H2 118.1
C1 C2 Zr1 74.9(2)
C1 C2 H2 126.3
C1 C2 C3 107.5(4)
C3 C2 Zr1 72.80(18)
C3 C2 H2 126.3
Zr1 C1 H1 119.8
C2 C1 Zr1 73.2(2)
C2 C1 H1 125.6
C5 C1 Zr1 73.1(2)
C5 C1 C2 108.8(4)
C5 C1 H1 125.6
Zr1 C5 H5 118.1
C1 C5 Zr1 75.7(2)
C1 C5 H5 125.3
C1 C5 C4 109.4(4)
C4 C5 Zr1 72.76(19)
C4 C5 H5 125.3
Zr1 C4 H4 116.8
C5 C4 Zr1 74.83(19)
C5 C4 H4 126.5
C5 C4 C3 107.0(3)
C3 C4 Zr1 74.07(19)
C3 C4 H4 126.5
Zr1 C3 H3 118.1
C2 C3 Zr1 74.6(2)
C2 C3 C4 107.4(4)
C2 C3 H3 126.3
C4 C3 Zr1 73.05(18)
C4 C3 H3 126.3
Zr1 C6 H6 117.6
C7 C6 Zr1 74.10(16)
C7 C6 H6 126.2
C10 C6 Zr1 74.06(16)
C10 C6 H6 126.2
C10 C6 C7 107.5(3)
Zr1 C7 H7 118.8
C6 C7 Zr1 72.99(17)
C6 C7 H7 126.0
C8 C7 Zr1 74.11(17)
C8 C7 C6 108.1(3)
C8 C7 H7 126.0
Zr1 C8 H8 120.3
C7 C8 Zr1 73.72(18)
C7 C8 H8 126.0
C7 C8 C9 108.0(3)
C9 C8 Zr1 71.79(16)
C9 C8 H8 126.0
Zr1 C9 H9 115.7
C8 C9 Zr1 75.45(17)
C8 C9 H9 126.1
C10 C9 Zr1 74.91(16)
C10 C9 C8 107.8(3)
C10 C9 H9 126.1
Zr1 C10 H10 120.1
C6 C10 Zr1 73.61(16)
C6 C10 C9 108.5(3)
C6 C10 H10 125.7
C9 C10 Zr1 72.31(16)
C9 C10 H10 125.7
C12 C11 Cl1 119.3(2)
C16 C11 Cl1 116.2(2)
C16 C11 C12 124.4(3)
C11 C12 H12 121.7
C11 C12 C13 116.7(3)
C13 C12 H12 121.7
C12 C13 H13 119.6
C14 C13 C12 120.7(3)
C14 C13 H13 119.6
C13 C14 H14 119.8
C15 C14 C13 120.3(3)
C15 C14 H14 119.8
C14 C15 H15 120.0
C14 C15 C16 120.1(3)
C16 C15 H15 120.0
C11 C16 C15 117.8(3)
C11 C16 H16 121.1
C15 C16 H16 121.1
O1 C17 C18 119.5(3)
O1 C17 C22 118.8(3)
C18 C17 C22 121.7(3)
C17 C18 C23 121.5(3)
C19 C18 C17 118.2(3)
C19 C18 C23 120.3(3)
C18 C19 H19 118.9
C18 C19 C20 122.2(3)
C20 C19 H19 118.9
C19 C20 C24 121.1(4)
C21 C20 C19 117.2(3)
C21 C20 C24 121.7(3)
C20 C21 H21 118.4
C22 C21 C20 123.1(3)
C22 C21 H21 118.4
C17 C22 C25 120.6(3)
C21 C22 C17 117.5(3)
C21 C22 C25 121.9(3)
C18 C23 H23A 109.5
C18 C23 H23B 109.5
C18 C23 H23C 109.5
H23A C23 H23B 109.5
H23A C23 H23C 109.5
H23B C23 H23C 109.5
C20 C24 H24A 109.5
C20 C24 H24B 109.5
C20 C24 H24C 109.5
H24A C24 H24B 109.5
H24A C24 H24C 109.5
H24B C24 H24C 109.5
C22 C25 H25A 109.5
C22 C25 H25B 109.5
C22 C25 H25C 109.5
H25A C25 H25B 109.5
H25A C25 H25C 109.5
H25B C25 H25C 109.5
C51 C50 Cl2 120.2(4)
C51 C50 C55 120.0
C55 C50 Cl2 119.8(4)
C50 C51 H51 120.0
C50 C51 C52 120.0
C52 C51 H51 120.0
C51 C52 H52 120.0
C53 C52 C51 120.0
C53 C52 H52 120.0
C52 C53 H53 120.0
C52 C53 C54 120.0
C54 C53 H53 120.0
C53 C54 H54 120.0
C53 C54 C55 120.0
C55 C54 H54 120.0
C50 C55 H55 120.0
C54 C55 C50 120.0
C54 C55 H55 120.0

loop_
_geom_bond_atom_site_label_1
_geom_bond_atom_site_label_2
_geom_bond_distance
F1 C27 1.355(3)
F2 C28 1.348(3)
F3 C29 1.355(3)
F4 C30 1.341(3)
F5 C31 1.354(3)
F6 C33 1.358(3)
F7 C34 1.355(3)
F8 C35 1.353(3)
F9 C36 1.347(3)
F10 C37 1.353(3)
F11 C39 1.353(3)
F12 C40 1.353(3)
F13 C41 1.349(3)
F14 C42 1.346(3)
F15 C43 1.356(3)
F16 C45 1.355(3)
F17 C46 1.349(3)
F18 C47 1.347(3)
F19 C48 1.347(3)
F20 C49 1.351(3)
C26 C27 1.394(4)
C26 C31 1.385(4)
C26 B1 1.656(4)
C27 C28 1.381(4)
C28 C29 1.363(4)
C29 C30 1.372(4)
C30 C31 1.382(4)
C32 C33 1.397(4)
C32 C37 1.382(4)
C32 B1 1.651(4)
C33 C34 1.374(4)
C34 C35 1.363(4)
C35 C36 1.362(4)
C36 C37 1.388(4)
C38 C39 1.391(4)
C38 C43 1.372(4)
C38 B1 1.659(4)
C39 C40 1.376(4)
C40 C41 1.369(5)
C41 C42 1.362(4)
C42 C43 1.389(4)
C44 C45 1.382(4)
C44 C49 1.390(4)
C44 B1 1.656(4)
C45 C46 1.385(4)
C46 C47 1.373(4)
C47 C48 1.366(4)
C48 C49 1.381(4)
Zr1 Cl1 2.6630(8)
Zr1 O1 1.935(2)
Zr1 C2 2.500(3)
Zr1 C1 2.521(3)
Zr1 C5 2.490(3)
Zr1 C4 2.464(3)
Zr1 C3 2.477(3)
Zr1 C6 2.504(3)
Zr1 C7 2.518(3)
Zr1 C8 2.523(3)
Zr1 C9 2.476(3)
Zr1 C10 2.510(3)
Cl1 C11 1.775(3)
O1 C17 1.370(3)
C2 H2 0.9500
C2 C1 1.382(6)
C2 C3 1.396(6)
C1 H1 0.9500
C1 C5 1.349(6)
C5 H5 0.9500
C5 C4 1.383(5)
C4 H4 0.9500
C4 C3 1.399(5)
C3 H3 0.9500
C6 H6 0.9500
C6 C7 1.423(4)
C6 C10 1.396(4)
C7 H7 0.9500
C7 C8 1.397(5)
C8 H8 0.9500
C8 C9 1.411(4)
C9 H9 0.9500
C9 C10 1.407(4)
C10 H10 0.9500
C11 C12 1.373(4)
C11 C16 1.361(4)
C12 H12 0.9500
C12 C13 1.394(5)
C13 H13 0.9500
C13 C14 1.381(5)
C14 H14 0.9500
C14 C15 1.375(5)
C15 H15 0.9500
C15 C16 1.393(4)
C16 H16 0.9500
C17 C18 1.392(4)
C17 C22 1.400(4)
C18 C19 1.390(4)
C18 C23 1.509(4)
C19 H19 0.9500
C19 C20 1.394(5)
C20 C21 1.392(5)
C20 C24 1.517(5)
C21 H21 0.9500
C21 C22 1.383(4)
C22 C25 1.507(4)
C23 H23A 0.9800
C23 H23B 0.9800
C23 H23C 0.9800
C24 H24A 0.9800
C24 H24B 0.9800
C24 H24C 0.9800
C25 H25A 0.9800
C25 H25B 0.9800
C25 H25C 0.9800
Cl2 C50 1.711(5)
C50 C51 1.3900
C50 C55 1.3900
C51 H51 0.9500
C51 C52 1.3900
C52 H52 0.9500
C52 C53 1.3900
C53 H53 0.9500
C53 C54 1.3900
C54 H54 0.9500
C54 C55 1.3900
C55 H55 0.9500

loop_
_geom_torsion_atom_site_label_1
_geom_torsion_atom_site_label_2
_geom_torsion_atom_site_label_3
_geom_torsion_atom_site_label_4
_geom_torsion
F1 C27 C28 F2 0.1(4)
F1 C27 C28 C29 179.5(2)
F2 C28 C29 F3 -0.1(4)
F2 C28 C29 C30 179.3(2)
F3 C29 C30 F4 0.3(4)
F3 C29 C30 C31 178.9(2)
F4 C30 C31 F5 0.8(4)
F4 C30 C31 C26 179.8(2)
F6 C33 C34 F7 0.5(4)
F6 C33 C34 C35 -177.7(2)
F7 C34 C35 F8 2.2(4)
F7 C34 C35 C36 -177.4(3)
F8 C35 C36 F9 0.2(4)
F8 C35 C36 C37 179.0(3)
F9 C36 C37 F10 -1.4(4)
F9 C36 C37 C32 179.3(2)
F11 C39 C40 F12 1.0(4)
F11 C39 C40 C41 -178.5(2)
F12 C40 C41 F13 0.3(4)
F12 C40 C41 C42 -178.9(3)
F13 C41 C42 F14 -0.2(4)
F13 C41 C42 C43 179.3(3)
F14 C42 C43 F15 -0.9(4)
F14 C42 C43 C38 179.9(3)
F16 C45 C46 F17 0.4(4)
F16 C45 C46 C47 -178.0(2)
F17 C46 C47 F18 -0.2(4)
F17 C46 C47 C48 -179.5(2)
F18 C47 C48 F19 -0.8(4)
F18 C47 C48 C49 -179.8(2)
F19 C48 C49 F20 2.5(4)
F19 C48 C49 C44 -177.9(2)
C26 C27 C28 F2 -179.4(2)
C26 C27 C28 C29 -0.1(4)
C27 C26 C31 F5 177.7(2)
C27 C26 C31 C30 -1.2(4)
C27 C26 B1 C32 170.0(2)
C27 C26 B1 C38 55.3(3)
C27 C26 B1 C44 -67.2(3)
C27 C28 C29 F3 -179.5(2)
C27 C28 C29 C30 -0.1(4)
C28 C29 C30 F4 -179.1(2)
C28 C29 C30 C31 -0.5(4)
C29 C30 C31 F5 -177.8(2)
C29 C30 C31 C26 1.2(4)
C31 C26 C27 F1 -178.9(2)
C31 C26 C27 C28 0.7(4)
C31 C26 B1 C32 -15.1(4)
C31 C26 B1 C38 -129.8(3)
C31 C26 B1 C44 107.7(3)
C32 C33 C34 F7 179.1(2)
C32 C33 C34 C35 1.0(4)
C33 C32 C37 F10 -178.2(2)
C33 C32 C37 C36 1.0(4)
C33 C32 B1 C26 -53.9(3)
C33 C32 B1 C38 67.4(3)
C33 C32 B1 C44 -170.1(2)
C33 C34 C35 F8 -179.7(3)
C33 C34 C35 C36 0.7(4)
C34 C35 C36 F9 179.8(3)
C34 C35 C36 C37 -1.5(4)
C35 C36 C37 F10 179.8(2)
C35 C36 C37 C32 0.5(4)
C37 C32 C33 F6 176.8(2)
C37 C32 C33 C34 -1.8(4)
C37 C32 B1 C26 135.5(3)
C37 C32 B1 C38 -103.2(3)
C37 C32 B1 C44 19.3(3)
C38 C39 C40 F12 -178.9(2)
C38 C39 C40 C41 1.6(4)
C39 C38 C43 F15 -177.6(2)
C39 C38 C43 C42 1.6(4)
C39 C38 B1 C26 -168.7(2)
C39 C38 B1 C32 68.2(3)
C39 C38 B1 C44 -53.7(3)
C39 C40 C41 F13 179.8(3)
C39 C40 C41 C42 0.6(4)
C40 C41 C42 F14 179.0(3)
C40 C41 C42 C43 -1.5(4)
C41 C42 C43 F15 179.6(2)
C41 C42 C43 C38 0.4(4)
C43 C38 C39 F11 177.5(2)
C43 C38 C39 C40 -2.6(4)
C43 C38 B1 C26 19.6(4)
C43 C38 B1 C32 -103.6(3)
C43 C38 B1 C44 134.5(3)
C44 C45 C46 F17 -179.3(2)
C44 C45 C46 C47 2.2(4)
C45 C44 C49 F20 179.6(2)
C45 C44 C49 C48 0.0(4)
C45 C44 B1 C26 102.4(3)
C45 C44 B1 C32 -133.6(3)
C45 C44 B1 C38 -18.8(4)
C45 C46 C47 F18 178.2(2)
C45 C46 C47 C48 -1.1(4)
C46 C47 C48 F19 178.5(2)
C46 C47 C48 C49 -0.5(4)
C47 C48 C49 F20 -178.6(2)
C47 C48 C49 C44 1.1(4)
C49 C44 C45 F16 178.7(2)
C49 C44 C45 C46 -1.6(4)
C49 C44 B1 C26 -70.1(3)
C49 C44 B1 C32 53.9(3)
C49 C44 B1 C38 168.7(2)
B1 C26 C27 F1 -3.2(4)
B1 C26 C27 C28 176.3(2)
B1 C26 C31 F5 2.6(4)
B1 C26 C31 C30 -176.4(2)
B1 C32 C33 F6 4.9(3)
B1 C32 C33 C34 -173.7(2)
B1 C32 C37 F10 -6.9(4)
B1 C32 C37 C36 172.2(3)
B1 C38 C39 F11 4.7(4)
B1 C38 C39 C40 -175.4(2)
B1 C38 C43 F15 -5.4(4)
B1 C38 C43 C42 173.8(3)
B1 C44 C45 F16 5.8(4)
B1 C44 C45 C46 -174.5(3)
B1 C44 C49 F20 -6.9(4)
B1 C44 C49 C48 173.4(2)
Zr1 Cl1 C11 C12 63.7(3)
Zr1 Cl1 C11 C16 -120.0(2)
Zr1 O1 C17 C18 -80.5(5)
Zr1 O1 C17 C22 99.9(4)
Zr1 C2 C1 C5 -65.0(3)
Zr1 C2 C3 C4 66.2(2)
Zr1 C1 C5 C4 -65.5(2)
Zr1 C5 C4 C3 -67.7(2)
Zr1 C4 C3 C2 -67.3(2)
Zr1 C6 C7 C8 66.4(2)
Zr1 C6 C10 C9 -64.37(19)
Zr1 C7 C8 C9 64.07(19)
Zr1 C8 C9 C10 68.56(19)
Zr1 C9 C10 C6 65.22(19)
Cl1 C11 C12 C13 175.0(3)
Cl1 C11 C16 C15 -175.3(3)
O1 C17 C18 C19 178.4(3)
O1 C17 C18 C23 -2.9(4)
O1 C17 C22 C21 -179.4(2)
O1 C17 C22 C25 0.6(4)
C2 C1 C5 Zr1 65.0(3)
C2 C1 C5 C4 -0.5(4)
C1 C2 C3 Zr1 -67.4(2)
C1 C2 C3 C4 -1.2(4)
C1 C5 C4 Zr1 67.4(2)
C1 C5 C4 C3 -0.3(4)
C5 C4 C3 Zr1 68.2(2)
C5 C4 C3 C2 0.9(3)
C3 C2 C1 Zr1 66.0(2)
C3 C2 C1 C5 1.1(4)
C6 C7 C8 Zr1 -65.6(2)
C6 C7 C8 C9 -1.5(3)
C7 C6 C10 Zr1 67.1(2)
C7 C6 C10 C9 2.8(3)
C7 C8 C9 Zr1 -65.3(2)
C7 C8 C9 C10 3.2(3)
C8 C9 C10 Zr1 -68.93(19)
C8 C9 C10 C6 -3.7(3)
C10 C6 C7 Zr1 -67.10(19)
C10 C6 C7 C8 -0.7(3)
C11 C12 C13 C14 0.0(5)
C12 C11 C16 C15 0.7(5)
C12 C13 C14 C15 0.9(5)
C13 C14 C15 C16 -1.1(5)
C14 C15 C16 C11 0.3(5)
C16 C11 C12 C13 -0.9(5)
C17 C18 C19 C20 0.4(5)
C18 C17 C22 C21 1.0(4)
C18 C17 C22 C25 -179.0(3)
C18 C19 C20 C21 2.1(5)
C18 C19 C20 C24 -176.4(3)
C19 C20 C21 C22 -3.2(5)
C20 C21 C22 C17 1.7(5)
C20 C21 C22 C25 -178.3(3)
C22 C17 C18 C19 -2.0(4)
C22 C17 C18 C23 176.6(3)
C23 C18 C19 C20 -178.3(3)
C24 C20 C21 C22 175.3(3)
Cl2 C50 C51 C52 -179.0(4)
Cl2 C50 C55 C54 179.0(4)
C50 C51 C52 C53 0.0
C51 C50 C55 C54 0.0
C51 C52 C53 C54 0.0
C52 C53 C54 C55 0.0
C53 C54 C55 C50 0.0
C55 C50 C51 C52 0.0
